data_7154451
loop_
_publ_author_name
'Essa, Ali H.'
'Lerrick, Reinner I.'
'\,Cift\,ci, E\,ce'
'Harrington, Ross W.'
'Waddell, Paul G.'
'Clegg, William'
'Hall, Michael J.'

_publ_section_title
;
 Grignard-mediated reduction of 2,2,2-trichloro-1-arylethanones.
;
_journal_issue 20
_journal_name_full 'Organic &amp; biomolecular chemistry'
_journal_page_first 5793
_journal_page_last 5803
_journal_paper_doi 10.1039/c5ob00541h
_journal_volume 13
_journal_year 2015
_chemical_formula_moiety 'C16 H13 Cl2 N O4'
_chemical_formula_sum 'C16 H13 Cl2 N O4'
_chemical_formula_weight 354.17
_chemical_name_systematic '2,2-dichloro-3-hydroxy-3-(4-nitrophenyl)-1-(p-tolyl)propan-1-one '
_space_group_crystal_system triclinic
_space_group_IT_number 2
_space_group_name_Hall '-P 1'
_space_group_name_H-M_alt 'P -1'
_symmetry_space_group_name_Hall '-P 1'
_symmetry_space_group_name_H-M 'P -1'
_atom_sites_solution_hydrogens mixed
_atom_sites_solution_primary direct
_audit_creation_date 2014-07-31
_audit_creation_method
;
Olex2 1.2-alpha
(compiled 2014.07.22 svn.r2960 for OlexSys, GUI svn.r4862)
;
_audit_update_record
;
2014-08-20 deposited with the CCDC.
2015-04-16 downloaded from the CCDC.
;
_cell_angle_alpha 87.037(4)
_cell_angle_beta 87.379(4)
_cell_angle_gamma 65.674(5)
_cell_formula_units_Z 2
_cell_length_a 8.4691(5)
_cell_length_b 9.8694(6)
_cell_length_c 10.0248(5)
_cell_measurement_reflns_used 4864
_cell_measurement_temperature 150
_cell_measurement_theta_max 28.5285
_cell_measurement_theta_min 2.9852
_cell_volume 762.23(8)
_computing_cell_refinement
;
CrysAlisPro, Agilent Technologies,
Version 1.171.34.49 (release 20-01-2011 CrysAlis171 .NET)
(compiled Jan 20 2011,15:58:25)
;
_computing_data_collection
;
CrysAlisPro, Agilent Technologies,
Version 1.171.34.49 (release 20-01-2011 CrysAlis171 .NET)
(compiled Jan 20 2011,15:58:25)
;
_computing_data_reduction
;
CrysAlisPro, Agilent Technologies,
Version 1.171.34.49 (release 20-01-2011 CrysAlis171 .NET)
(compiled Jan 20 2011,15:58:25)
;
_computing_molecular_graphics 'Olex2 (Dolomanov et al., 2009)'
_computing_publication_material 'Olex2 (Dolomanov et al., 2009)'
_computing_structure_refinement 'XL (Sheldrick, 2008)'
_computing_structure_solution 'XS (Sheldrick, 2008)'
_diffrn_ambient_temperature 150
_diffrn_detector_area_resol_mean 10.3968
_diffrn_measured_fraction_theta_full 0.999
_diffrn_measured_fraction_theta_max 0.867
_diffrn_measurement_details
;
  1 omega  -62.00    8.00   1.0000    6.0000
omega____ theta____ kappa____ phi______ frames
    -       -8.1069  119.0000  108.0000 70

  2 omega  -60.00   43.00   1.0000    6.0000
omega____ theta____ kappa____ phi______ frames
    -        9.8257  -77.0000  -90.0000 103

  3 omega  -39.00   43.00   1.0000    6.0000
omega____ theta____ kappa____ phi______ frames
    -        9.8257  -77.0000   90.0000 82

  4 omega  -17.00   83.00   1.0000    6.0000
omega____ theta____ kappa____ phi______ frames
    -        9.8257   66.0000   23.0000 100

  5 omega  -49.00   26.00   1.0000    6.0000
omega____ theta____ kappa____ phi______ frames
    -        9.8257  -38.0000  -30.0000 75

  6 omega  -16.00   75.00   1.0000    6.0000
omega____ theta____ kappa____ phi______ frames
    -        9.8257   38.0000  -60.0000 91

  7 omega    2.00   79.00   1.0000    6.0000
omega____ theta____ kappa____ phi______ frames
    -        9.8257   77.0000  120.0000 77
;
_diffrn_measurement_device_type 'Xcalibur, Atlas, Gemini ultra'
_diffrn_measurement_method '\w scans'
_diffrn_orient_matrix_UB_11 -0.0252932000
_diffrn_orient_matrix_UB_12 -0.0457408000
_diffrn_orient_matrix_UB_13 -0.0384078000
_diffrn_orient_matrix_UB_21 0.0547814000
_diffrn_orient_matrix_UB_22 -0.0636287000
_diffrn_orient_matrix_UB_23 0.0375904000
_diffrn_orient_matrix_UB_31 -0.0693772000
_diffrn_orient_matrix_UB_32 0.0093744000
_diffrn_orient_matrix_UB_33 0.0462069000
_diffrn_radiation_monochromator graphite
_diffrn_radiation_type MoK\a
_diffrn_radiation_wavelength 0.71073
_diffrn_reflns_av_R_equivalents 0.0356
_diffrn_reflns_av_unetI/netI 0.0363
_diffrn_reflns_laue_measured_fraction_full 0.999
_diffrn_reflns_laue_measured_fraction_max 0.867
_diffrn_reflns_limit_h_max 10
_diffrn_reflns_limit_h_min -11
_diffrn_reflns_limit_k_max 12
_diffrn_reflns_limit_k_min -13
_diffrn_reflns_limit_l_max 12
_diffrn_reflns_limit_l_min -12
_diffrn_reflns_number 11888
_diffrn_reflns_point_group_measured_fraction_full 0.999
_diffrn_reflns_point_group_measured_fraction_max 0.867
_diffrn_reflns_theta_full 25.000
_diffrn_reflns_theta_max 28.591
_diffrn_reflns_theta_min 2.991
_diffrn_source 'Enhance (Mo) X-ray Source'
_diffrn_standards_number 0
_exptl_absorpt_coefficient_mu 0.445
_exptl_absorpt_correction_T_max 1.00000
_exptl_absorpt_correction_T_min 0.93694
_exptl_absorpt_correction_type multi-scan
_exptl_absorpt_process_details
;
CrysAlisPro, Agilent Technologies,
Version 1.171.34.49 (release 20-01-2011 CrysAlis171 .NET)
(compiled Jan 20 2011,15:58:25)
Empirical absorption correction using spherical harmonics,
 implemented in SCALE3 ABSPACK scaling algorithm.
;
_exptl_crystal_colour 'clear light colourless'
_exptl_crystal_colour_lustre clear
_exptl_crystal_colour_modifier light
_exptl_crystal_colour_primary colourless
_exptl_crystal_density_diffrn 1.543
_exptl_crystal_description plate
_exptl_crystal_F_000 364
_exptl_crystal_size_max 0.21
_exptl_crystal_size_mid 0.2
_exptl_crystal_size_min 0.08
_refine_diff_density_max 0.497
_refine_diff_density_min -0.294
_refine_diff_density_rms 0.068
_refine_ls_extinction_method none
_refine_ls_goodness_of_fit_ref 1.058
_refine_ls_hydrogen_treatment mixed
_refine_ls_matrix_type full
_refine_ls_number_parameters 213
_refine_ls_number_reflns 3394
_refine_ls_number_restraints 0
_refine_ls_restrained_S_all 1.058
_refine_ls_R_factor_all 0.0502
_refine_ls_R_factor_gt 0.0388
_refine_ls_shift/su_max 0.001
_refine_ls_shift/su_mean 0.000
_refine_ls_structure_factor_coef Fsqd
_refine_ls_weighting_details 'w=1/[\s^2^(Fo^2^)+(0.0572P)^2^+0.2974P] where P=(Fo^2^+2Fc^2^)/3'
_refine_ls_weighting_scheme calc
_refine_ls_wR_factor_gt 0.1011
_refine_ls_wR_factor_ref 0.1101
_reflns_Friedel_coverage 0.000
_reflns_number_gt 2819
_reflns_number_total 3394
_reflns_threshold_expression 'I > 2\s(I)'
_cod_data_source_file c5ob00541h2.cif
_cod_data_source_block mjh86
_cod_depositor_comments 'Adding full bibliography for 7154444--7154457.cif.'
_cod_database_code 7154451
_shelxl_version_number 2014-3
_chemical_oxdiff_formula 'C22 H30 Cl2 O8 N2'
_shelx_space_group_comment
;
The symmetry employed for this shelxl refinement is uniquely defined
by the following loop, which should always be used as a source of
symmetry information in preference to the above space-group names.
They are only intended as comments.
;
_reflns_odcompleteness_completeness 99.85
_reflns_odcompleteness_iscentric 1
_reflns_odcompleteness_theta 24.97
_olex2_refinement_description
;
1. Fixed Uiso
 At 1.2 times of:
  All C(H) groups
 At 1.5 times of:
  All C(H,H,H) groups
2.a Ternary CH refined with riding coordinates:
 C10(H10)
2.b Aromatic/amide H refined with riding coordinates:
 C3(H3), C4(H4), C6(H6), C7(H7), C12(H12), C13(H13), C15(H15), C16(H16)
2.c Idealised Me refined as rotating group:
 C1(H1A,H1B,H1C)
;
_olex2_submission_special_instructions 'No special instructions were received'

loop_
_space_group_symop_operation_xyz
'x, y, z'
'-x, -y, -z'

loop_
_atom_site_label
_atom_site_type_symbol
_atom_site_fract_x
_atom_site_fract_y
_atom_site_fract_z
_atom_site_U_iso_or_equiv
_atom_site_adp_type
_atom_site_occupancy
_atom_site_site_symmetry_order
_atom_site_calc_flag
_atom_site_refinement_flags_posn
Cl1 Cl 0.44731(6) 0.76165(5) 0.85752(5) 0.02920(15) Uani 1 1 d .
Cl2 Cl 0.39406(6) 0.51489(5) 0.75178(4) 0.02572(14) Uani 1 1 d .
O1 O 0.70056(18) 0.62067(15) 0.55863(13) 0.0286(3) Uani 1 1 d .
O2 O 0.3732(2) 0.68506(16) 0.48454(13) 0.0307(3) Uani 1 1 d .
H2 H 0.492(4) 0.650(3) 0.456(3) 0.062(9) Uiso 1 1 d .
O3 O -0.4693(2) 1.0368(2) 0.66262(19) 0.0493(4) Uani 1 1 d .
O4 O -0.4131(2) 1.16323(17) 0.80783(16) 0.0408(4) Uani 1 1 d .
N N -0.3673(2) 1.06847(19) 0.72327(18) 0.0314(4) Uani 1 1 d .
C1 C 1.2205(3) 0.1685(3) 0.9896(2) 0.0358(5) Uani 1 1 d .
H1A H 1.2020 0.0770 1.0032 0.054 Uiso 1 1 calc GR
H1B H 1.2235 0.2084 1.0765 0.054 Uiso 1 1 calc GR
H1C H 1.3308 0.1466 0.9410 0.054 Uiso 1 1 calc GR
C2 C 1.0752(3) 0.2811(2) 0.91032(19) 0.0259(4) Uani 1 1 d .
C3 C 1.1048(2) 0.3291(2) 0.78202(19) 0.0251(4) Uani 1 1 d .
H3 H 1.2194 0.2931 0.7451 0.030 Uiso 1 1 calc R
C4 C 0.9692(2) 0.4281(2) 0.70859(19) 0.0253(4) Uani 1 1 d .
H4 H 0.9919 0.4596 0.6215 0.030 Uiso 1 1 calc R
C5 C 0.7991(2) 0.4831(2) 0.75933(18) 0.0230(4) Uani 1 1 d .
C6 C 0.7698(3) 0.4367(2) 0.88885(19) 0.0280(4) Uani 1 1 d .
H6 H 0.6554 0.4735 0.9263 0.034 Uiso 1 1 calc R
C7 C 0.9056(3) 0.3384(2) 0.96202(19) 0.0292(4) Uani 1 1 d .
H7 H 0.8834 0.3086 1.0500 0.035 Uiso 1 1 calc R
C8 C 0.6634(2) 0.5860(2) 0.66943(18) 0.0231(4) Uani 1 1 d .
C9 C 0.4678(2) 0.6578(2) 0.71233(18) 0.0222(4) Uani 1 1 d .
C10 C 0.3577(2) 0.7645(2) 0.60044(18) 0.0233(4) Uani 1 1 d .
H10 H 0.4036 0.8418 0.5792 0.028 Uiso 1 1 calc R
C11 C 0.1665(2) 0.8423(2) 0.63620(18) 0.0230(4) Uani 1 1 d .
C12 C 0.0516(3) 0.7838(2) 0.6001(2) 0.0280(4) Uani 1 1 d .
H12 H 0.0944 0.6916 0.5567 0.034 Uiso 1 1 calc R
C13 C -0.1241(3) 0.8580(2) 0.6264(2) 0.0286(4) Uani 1 1 d .
H13 H -0.2031 0.8192 0.6000 0.034 Uiso 1 1 calc R
C14 C -0.1820(2) 0.9901(2) 0.69224(18) 0.0251(4) Uani 1 1 d .
C15 C -0.0718(3) 1.0511(2) 0.7296(2) 0.0277(4) Uani 1 1 d .
H15 H -0.1149 1.1419 0.7752 0.033 Uiso 1 1 calc R
C16 C 0.1029(3) 0.9772(2) 0.6993(2) 0.0264(4) Uani 1 1 d .
H16 H 0.1805 1.0191 0.7220 0.032 Uiso 1 1 calc R

loop_
_atom_site_aniso_label
_atom_site_aniso_U_11
_atom_site_aniso_U_22
_atom_site_aniso_U_33
_atom_site_aniso_U_23
_atom_site_aniso_U_13
_atom_site_aniso_U_12
Cl1 0.0282(3) 0.0272(3) 0.0275(3) -0.01003(18) -0.00127(19) -0.0055(2)
Cl2 0.0272(3) 0.0213(2) 0.0275(3) -0.00262(17) 0.00590(18) -0.0093(2)
O1 0.0258(7) 0.0308(8) 0.0262(7) 0.0031(6) 0.0036(5) -0.0095(6)
O2 0.0285(8) 0.0321(8) 0.0257(7) -0.0084(6) 0.0027(6) -0.0062(7)
O3 0.0268(9) 0.0540(11) 0.0647(11) -0.0059(9) -0.0008(8) -0.0138(8)
O4 0.0311(8) 0.0321(9) 0.0471(9) -0.0043(7) 0.0111(7) -0.0016(7)
N 0.0238(9) 0.0292(9) 0.0363(10) 0.0083(7) 0.0020(7) -0.0074(8)
C1 0.0259(11) 0.0458(13) 0.0306(11) 0.0057(9) -0.0033(8) -0.0101(10)
C2 0.0248(10) 0.0261(10) 0.0263(10) -0.0030(7) -0.0023(7) -0.0095(8)
C3 0.0191(9) 0.0262(10) 0.0298(10) -0.0037(7) 0.0030(7) -0.0093(8)
C4 0.0264(10) 0.0257(10) 0.0240(9) -0.0002(7) 0.0032(7) -0.0115(8)
C5 0.0221(9) 0.0214(9) 0.0237(9) -0.0037(7) 0.0029(7) -0.0071(8)
C6 0.0230(10) 0.0297(11) 0.0255(10) -0.0030(8) 0.0056(7) -0.0054(8)
C7 0.0295(11) 0.0344(11) 0.0203(9) 0.0002(8) 0.0018(8) -0.0101(9)
C8 0.0241(10) 0.0204(9) 0.0242(10) -0.0034(7) 0.0022(7) -0.0086(8)
C9 0.0244(10) 0.0206(9) 0.0212(9) -0.0045(7) 0.0039(7) -0.0086(8)
C10 0.0253(10) 0.0211(9) 0.0220(9) -0.0027(7) 0.0016(7) -0.0080(8)
C11 0.0235(10) 0.0210(9) 0.0212(9) 0.0010(7) 0.0005(7) -0.0060(8)
C12 0.0279(11) 0.0256(10) 0.0292(10) -0.0067(8) 0.0027(8) -0.0094(9)
C13 0.0260(10) 0.0303(11) 0.0320(11) -0.0024(8) 0.0014(8) -0.0140(9)
C14 0.0224(10) 0.0239(10) 0.0235(9) 0.0049(7) 0.0016(7) -0.0046(8)
C15 0.0274(10) 0.0196(9) 0.0311(10) -0.0027(7) -0.0003(8) -0.0044(8)
C16 0.0242(10) 0.0206(10) 0.0324(10) -0.0022(7) -0.0018(8) -0.0070(8)

loop_
_atom_type_symbol
_atom_type_description
_atom_type_scat_dispersion_real
_atom_type_scat_dispersion_imag
_atom_type_scat_source
C C 0.0033 0.0016 'International Tables Vol C Tables 4.2.6.8 and 6.1.1.4'
H H 0.0000 0.0000 'International Tables Vol C Tables 4.2.6.8 and 6.1.1.4'
N N 0.0061 0.0033 'International Tables Vol C Tables 4.2.6.8 and 6.1.1.4'
O O 0.0106 0.0060 'International Tables Vol C Tables 4.2.6.8 and 6.1.1.4'
Cl Cl 0.1484 0.1585 'International Tables Vol C Tables 4.2.6.8 and 6.1.1.4'

loop_
_geom_angle_atom_site_label_1
_geom_angle_atom_site_label_2
_geom_angle_atom_site_label_3
_geom_angle
C10 O2 H2 105.8(18)
O3 N C14 118.43(18)
O4 N O3 123.17(18)
O4 N C14 118.40(18)
H1A C1 H1B 109.5
H1A C1 H1C 109.5
H1B C1 H1C 109.5
C2 C1 H1A 109.5
C2 C1 H1B 109.5
C2 C1 H1C 109.5
C3 C2 C1 121.20(18)
C7 C2 C1 120.71(18)
C7 C2 C3 118.07(18)
C2 C3 H3 119.8
C4 C3 C2 120.49(18)
C4 C3 H3 119.8
C3 C4 H4 119.3
C3 C4 C5 121.41(17)
C5 C4 H4 119.3
C4 C5 C6 118.06(17)
C4 C5 C8 116.47(16)
C6 C5 C8 125.47(17)
C5 C6 H6 119.8
C7 C6 C5 120.35(18)
C7 C6 H6 119.8
C2 C7 H7 119.2
C6 C7 C2 121.59(18)
C6 C7 H7 119.2
O1 C8 C5 121.05(17)
O1 C8 C9 116.45(16)
C5 C8 C9 122.49(16)
Cl1 C9 Cl2 109.34(10)
C8 C9 Cl1 107.87(13)
C8 C9 Cl2 109.43(12)
C10 C9 Cl1 108.89(12)
C10 C9 Cl2 110.22(13)
C10 C9 C8 111.04(15)
O2 C10 C9 109.84(15)
O2 C10 H10 108.4
O2 C10 C11 107.49(15)
C9 C10 H10 108.4
C11 C10 C9 114.23(15)
C11 C10 H10 108.4
C12 C11 C10 120.42(17)
C16 C11 C10 120.24(17)
C16 C11 C12 119.25(18)
C11 C12 H12 119.6
C13 C12 C11 120.77(18)
C13 C12 H12 119.6
C12 C13 H13 120.9
C12 C13 C14 118.25(19)
C14 C13 H13 120.9
C13 C14 N 118.90(18)
C15 C14 N 118.61(18)
C15 C14 C13 122.48(18)
C14 C15 H15 120.8
C14 C15 C16 118.39(18)
C16 C15 H15 120.8
C11 C16 H16 119.6
C15 C16 C11 120.81(19)
C15 C16 H16 119.6

loop_
_geom_bond_atom_site_label_1
_geom_bond_atom_site_label_2
_geom_bond_distance
Cl1 C9 1.7840(18)
Cl2 C9 1.7841(19)
O1 C8 1.211(2)
O2 H2 0.95(3)
O2 C10 1.406(2)
O3 N 1.227(2)
O4 N 1.223(2)
N C14 1.462(3)
C1 H1A 0.9800
C1 H1B 0.9800
C1 H1C 0.9800
C1 C2 1.501(3)
C2 C3 1.395(3)
C2 C7 1.395(3)
C3 H3 0.9500
C3 C4 1.376(3)
C4 H4 0.9500
C4 C5 1.395(3)
C5 C6 1.400(3)
C5 C8 1.484(3)
C6 H6 0.9500
C6 C7 1.373(3)
C7 H7 0.9500
C8 C9 1.558(3)
C9 C10 1.549(3)
C10 H10 1.0000
C10 C11 1.513(3)
C11 C12 1.389(3)
C11 C16 1.388(3)
C12 H12 0.9500
C12 C13 1.381(3)
C13 H13 0.9500
C13 C14 1.382(3)
C14 C15 1.375(3)
C15 H15 0.9500
C15 C16 1.381(3)
C16 H16 0.9500

loop_
_geom_hbond_atom_site_label_D
_geom_hbond_atom_site_label_H
_geom_hbond_atom_site_label_A
_geom_hbond_distance_DH
_geom_hbond_distance_HA
_geom_hbond_distance_DA
_geom_hbond_angle_DHA
_geom_hbond_site_symmetry_A
O2 H2 Cl2 0.95(3) 2.61(3) 3.2006(14) 121(2) 2_666
O2 H2 O1 0.95(3) 1.99(3) 2.708(2) 130(2) .

loop_
_geom_torsion_atom_site_label_1
_geom_torsion_atom_site_label_2
_geom_torsion_atom_site_label_3
_geom_torsion_atom_site_label_4
_geom_torsion
Cl1 C9 C10 O2 179.50(12)
Cl1 C9 C10 C11 -59.64(18)
Cl2 C9 C10 O2 -60.56(17)
Cl2 C9 C10 C11 60.29(18)
O1 C8 C9 Cl1 -119.98(16)
O1 C8 C9 Cl2 121.17(16)
O1 C8 C9 C10 -0.7(2)
O2 C10 C11 C12 27.5(2)
O2 C10 C11 C16 -149.15(17)
O3 N C14 C13 -18.0(3)
O3 N C14 C15 161.93(18)
O4 N C14 C13 162.53(18)
O4 N C14 C15 -17.6(3)
N C14 C15 C16 -179.59(17)
C1 C2 C3 C4 177.47(19)
C1 C2 C7 C6 -177.2(2)
C2 C3 C4 C5 -0.1(3)
C3 C2 C7 C6 1.4(3)
C3 C4 C5 C6 1.1(3)
C3 C4 C5 C8 -178.42(18)
C4 C5 C6 C7 -0.8(3)
C4 C5 C8 O1 -0.8(3)
C4 C5 C8 C9 -179.35(16)
C5 C6 C7 C2 -0.4(3)
C5 C8 C9 Cl1 58.6(2)
C5 C8 C9 Cl2 -60.2(2)
C5 C8 C9 C10 177.89(16)
C6 C5 C8 O1 179.73(19)
C6 C5 C8 C9 1.2(3)
C7 C2 C3 C4 -1.1(3)
C8 C5 C6 C7 178.64(19)
C8 C9 C10 O2 60.9(2)
C8 C9 C10 C11 -178.27(15)
C9 C10 C11 C12 -94.7(2)
C9 C10 C11 C16 88.7(2)
C10 C11 C12 C13 -176.74(17)
C10 C11 C16 C15 178.45(17)
C11 C12 C13 C14 -1.4(3)
C12 C11 C16 C15 1.8(3)
C12 C13 C14 N -178.77(17)
C12 C13 C14 C15 1.3(3)
C13 C14 C15 C16 0.3(3)
C14 C15 C16 C11 -1.9(3)
C16 C11 C12 C13 -0.1(3)
